data_4063401
loop_
_publ_author_name
'Braunschweig, Holger'
'D\"orfler, Rainer'
'Gruss, Katrin'
'K\"ohler, Julia'
'Radacki, Krzysztof'

_publ_section_title
;
 Insertion vs Ligand Exchange: Reactivity of DistannaAnsaHalf-Sandwich
 Complexes of Molybdenum and Tungsten toward Isocyanide and Phosphine
 Complexes of Nickel and Palladium
;
_journal_issue 2
_journal_name_full Organometallics
_journal_page_first 305
_journal_page_last 312
_journal_paper_doi 10.1021/om101049d
_journal_volume 30
_journal_year 2011
_chemical_formula_moiety 'C28 H49 Mo N O2 Se Sn2'
_chemical_formula_sum 'C28 H49 Mo N O2 Se Sn2'
_chemical_formula_weight 843.96
_chemical_name_common
;
?
;
_chemical_name_systematic
; 
?
;
_space_group_IT_number 14
_symmetry_cell_setting monoclinic
_symmetry_space_group_name_Hall '-P 2yn'
_symmetry_space_group_name_H-M 'P 1 21/n 1'
_atom_sites_solution_hydrogens geom
_atom_sites_solution_primary direct
_atom_sites_solution_secondary difmap
_audit_creation_method SHELXL-97
_cell_angle_alpha 90.00
_cell_angle_beta 102.9040(10)
_cell_angle_gamma 90.00
_cell_formula_units_Z 8
_cell_length_a 18.7809(6)
_cell_length_b 12.3651(4)
_cell_length_c 30.3829(11)
_cell_measurement_reflns_used 9969
_cell_measurement_temperature 100(2)
_cell_measurement_theta_max 28.26
_cell_measurement_theta_min 2.55
_cell_volume 6877.6(4)
_computing_cell_refinement 'Saint+ ver. 7.53A (Bruker AXS)'
_computing_data_collection 'APEX2 ver. 2008.3 (Bruker AXS)'
_computing_data_reduction 'Saint+ ver. 7.53A (Bruker AXS)'
_computing_molecular_graphics 'XP ver. 5.1 (Bruker AXS, 1998)'
_computing_publication_material 'SHELXL-97 (Sheldrick, 2008)'
_computing_structure_refinement 'SHELXL-97 (Sheldrick, 1997)'
_computing_structure_solution 'SHELXS-97 (Sheldrick, 1990)'
_diffrn_ambient_temperature 100(2)
_diffrn_measured_fraction_theta_full 0.999
_diffrn_measured_fraction_theta_max 0.987
_diffrn_measurement_device_type 'Bruker APEX-II CCD'
_diffrn_measurement_method '\f and \w scans'
_diffrn_radiation_monochromator 'multi-layer mirror'
_diffrn_radiation_source 'rotating anode'
_diffrn_radiation_type MoK\a
_diffrn_radiation_wavelength 0.71073
_diffrn_reflns_av_R_equivalents 0.0496
_diffrn_reflns_av_sigmaI/netI 0.0366
_diffrn_reflns_limit_h_max 25
_diffrn_reflns_limit_h_min -24
_diffrn_reflns_limit_k_max 16
_diffrn_reflns_limit_k_min -16
_diffrn_reflns_limit_l_max 39
_diffrn_reflns_limit_l_min -39
_diffrn_reflns_number 100224
_diffrn_reflns_theta_full 26.00
_diffrn_reflns_theta_max 28.32
_diffrn_reflns_theta_min 1.78
_exptl_absorpt_coefficient_mu 2.881
_exptl_absorpt_correction_T_max 0.7457
_exptl_absorpt_correction_T_min 0.5951
_exptl_absorpt_correction_type multi-scan
_exptl_absorpt_process_details 'Sadabs 2008/1 (Brucker 2008)'
_exptl_crystal_colour colourless
_exptl_crystal_density_diffrn 1.630
_exptl_crystal_density_method 'not measured'
_exptl_crystal_description block
_exptl_crystal_F_000 3328
_exptl_crystal_size_max 0.27
_exptl_crystal_size_mid 0.24
_exptl_crystal_size_min 0.08
_refine_diff_density_max 1.585
_refine_diff_density_min -0.949
_refine_diff_density_rms 0.102
_refine_ls_extinction_method none
_refine_ls_goodness_of_fit_ref 1.021
_refine_ls_hydrogen_treatment constr
_refine_ls_matrix_type full
_refine_ls_number_parameters 656
_refine_ls_number_reflns 16900
_refine_ls_number_restraints 50
_refine_ls_restrained_S_all 1.028
_refine_ls_R_factor_all 0.0352
_refine_ls_R_factor_gt 0.0244
_refine_ls_shift/su_max 0.005
_refine_ls_shift/su_mean 0.000
_refine_ls_structure_factor_coef Fsqd
_refine_ls_weighting_details 'calc w=1/[\s^2^(Fo^2^)+(0.0140P)^2^+5.6132P] where P=(Fo^2^+2Fc^2^)/3'
_refine_ls_weighting_scheme calc
_refine_ls_wR_factor_gt 0.0487
_refine_ls_wR_factor_ref 0.0529
_reflns_number_gt 14117
_reflns_number_total 16900
_reflns_threshold_expression >2sigma(I)
_cod_data_source_file om101049d_si_001.cif
_cod_data_source_block 13
_cod_depositor_comments
;
The following automatic conversions were performed:

'_symmetry_cell_setting' value 'Monoclinic' changed to 'monoclinic'
according to the built-in table from CIF Core dictionary named
'cif_core.dic' version 2.4.1 from 2010-06-29.

Automatic conversion script
Id: cif_fix_values 1646 2011-03-28 12:23:43Z adriana 
;
_cod_original_sg_symbol_H-M P2(1)/n
_cod_database_code 4063401

loop_
_symmetry_equiv_pos_as_xyz
'x, y, z'
'-x+1/2, y+1/2, -z+1/2'
'-x, -y, -z'
'x-1/2, -y-1/2, z-1/2'

loop_
_atom_site_label
_atom_site_type_symbol
_atom_site_fract_x
_atom_site_fract_y
_atom_site_fract_z
_atom_site_U_iso_or_equiv
_atom_site_adp_type
_atom_site_occupancy
_atom_site_symmetry_multiplicity
_atom_site_calc_flag
_atom_site_refinement_flags
_atom_site_disorder_assembly
_atom_site_disorder_group
Mo1 Mo 0.955228(10) 0.110086(16) 0.156349(7) 0.01185(5) Uani 1 1 d . A .
C1 C 0.94100(13) -0.0111(2) 0.19607(9) 0.0186(5) Uani 1 1 d . . .
O1 O 0.93715(10) -0.08458(15) 0.21896(6) 0.0272(4) Uani 1 1 d . . .
C2 C 0.88718(13) 0.07174(19) 0.09932(9) 0.0180(5) Uani 1 1 d . . .
O2 O 0.85424(10) 0.04715(16) 0.06404(6) 0.0277(4) Uani 1 1 d . . .
C1A C 1.00643(12) -0.01190(16) 0.13017(8) 0.0180(5) Uani 1 1 d D . .
N2_1 N 1.0390(4) -0.0737(5) 0.1137(3) 0.0227(8) Uani 0.564(7) 1 d PGD A 1
C3_1 C 1.0712(2) -0.1257(3) 0.07945(16) 0.0234(8) Uani 0.564(7) 1 d PGU A 1
C4_1 C 1.0841(4) -0.0342(5) 0.0495(3) 0.0363(12) Uani 0.564(7) 1 d PGU A 1
H4A_1 H 1.0372 -0.0018 0.0348 0.054 Uiso 0.564(7) 1 d PG A 1
H4B_1 H 1.1085 -0.0619 0.0265 0.054 Uiso 0.564(7) 1 d PG A 1
H4C_1 H 1.1150 0.0206 0.0678 0.054 Uiso 0.564(7) 1 d PG A 1
C5_1 C 1.1427(3) -0.1802(5) 0.10064(15) 0.0433(13) Uani 0.564(7) 1 d PGU A 1
H5A_1 H 1.1760 -0.1272 0.1184 0.065 Uiso 0.564(7) 1 d PG A 1
H5B_1 H 1.1646 -0.2100 0.0769 0.065 Uiso 0.564(7) 1 d PG A 1
H5C_1 H 1.1337 -0.2388 0.1204 0.065 Uiso 0.564(7) 1 d PG A 1
C6_1 C 1.0160(3) -0.2056(4) 0.0541(2) 0.0421(13) Uani 0.564(7) 1 d PGU A 1
H6A_1 H 1.0094 -0.2644 0.0745 0.063 Uiso 0.564(7) 1 d PG A 1
H6B_1 H 1.0337 -0.2354 0.0286 0.063 Uiso 0.564(7) 1 d PG A 1
H6C_1 H 0.9693 -0.1688 0.0429 0.063 Uiso 0.564(7) 1 d PG A 1
N2_20 N 1.0323(5) -0.0843(7) 0.1149(3) 0.0227(8) Uani 0.436(7) 1 d PGD A 2
C3_20 C 1.0549(3) -0.1299(3) 0.0758(2) 0.0234(8) Uani 0.436(7) 1 d PGU A 2
C4_20 C 1.0893(5) -0.0541(7) 0.0479(4) 0.0363(12) Uani 0.436(7) 1 d PGU A 2
H4A_20 H 1.0520 -0.0054 0.0308 0.054 Uiso 0.436(7) 1 d PG A 2
H4B_20 H 1.1111 -0.0959 0.0268 0.054 Uiso 0.436(7) 1 d PG A 2
H4C_20 H 1.1274 -0.0115 0.0678 0.054 Uiso 0.436(7) 1 d PG A 2
C5_20 C 1.1110(4) -0.2093(5) 0.10048(19) 0.0433(13) Uani 0.436(7) 1 d PGU A 2
H5A_20 H 1.1512 -0.1697 0.1200 0.065 Uiso 0.436(7) 1 d PG A 2
H5B_20 H 1.1301 -0.2522 0.0785 0.065 Uiso 0.436(7) 1 d PG A 2
H5C_20 H 1.0882 -0.2575 0.1189 0.065 Uiso 0.436(7) 1 d PG A 2
C6_20 C 0.9894(4) -0.1872(7) 0.0474(3) 0.0421(13) Uani 0.436(7) 1 d PGU A 2
H6A_20 H 0.9687 -0.2365 0.0665 0.063 Uiso 0.436(7) 1 d PG A 2
H6B_20 H 1.0045 -0.2286 0.0235 0.063 Uiso 0.436(7) 1 d PG A 2
H6C_20 H 0.9525 -0.1338 0.0337 0.063 Uiso 0.436(7) 1 d PG A 2
C1_2 C 0.96653(12) 0.29664(19) 0.15060(8) 0.0152(5) Uani 1 1 d . . .
C2_2 C 1.02120(12) 0.24799(19) 0.13122(9) 0.0175(5) Uani 1 1 d . A .
H2_2 H 1.0238 0.2524 0.1004 0.021 Uiso 1 1 calc R . .
C3_2 C 1.07127(13) 0.19159(19) 0.16579(9) 0.0204(6) Uani 1 1 d . . .
H3_2 H 1.1125 0.1514 0.1618 0.024 Uiso 1 1 calc R A .
C4_2 C 1.04958(13) 0.20533(19) 0.20661(9) 0.0198(5) Uani 1 1 d . A .
H4_2 H 1.0736 0.1771 0.2351 0.024 Uiso 1 1 calc R . .
C5_2 C 0.98511(12) 0.26912(18) 0.19762(8) 0.0163(5) Uani 1 1 d . A .
H5_2 H 0.9584 0.2903 0.2193 0.020 Uiso 1 1 calc R . .
Sn1 Sn 0.814419(8) 0.137198(12) 0.173765(5) 0.01123(4) Uani 1 1 d . . .
C1_3 C 0.72687(13) 0.02258(19) 0.14047(9) 0.0174(5) Uani 1 1 d . A .
C2_3 C 0.69269(13) 0.0614(2) 0.09281(9) 0.0231(6) Uani 1 1 d . . .
H2A_3 H 0.6555 0.0095 0.0781 0.035 Uiso 1 1 calc R A .
H2B_3 H 0.7306 0.0673 0.0754 0.035 Uiso 1 1 calc R . .
H2C_3 H 0.6700 0.1322 0.0943 0.035 Uiso 1 1 calc R . .
C3_3 C 0.66575(13) 0.0126(2) 0.16602(9) 0.0233(6) Uani 1 1 d . . .
H3A_3 H 0.6431 0.0835 0.1675 0.035 Uiso 1 1 calc R A .
H3B_3 H 0.6860 -0.0136 0.1967 0.035 Uiso 1 1 calc R . .
H3C_3 H 0.6289 -0.0386 0.1503 0.035 Uiso 1 1 calc R . .
C4_3 C 0.76200(14) -0.0889(2) 0.13932(10) 0.0244(6) Uani 1 1 d . . .
H4A_3 H 0.7248 -0.1408 0.1247 0.037 Uiso 1 1 calc R A .
H4B_3 H 0.7832 -0.1127 0.1702 0.037 Uiso 1 1 calc R . .
H4C_3 H 0.8005 -0.0844 0.1223 0.037 Uiso 1 1 calc R . .
C1_4 C 0.80819(13) 0.15689(19) 0.24585(8) 0.0167(5) Uani 1 1 d . A .
C2_4 C 0.86853(14) 0.2316(2) 0.27028(9) 0.0252(6) Uani 1 1 d . . .
H2A_4 H 0.8639 0.2417 0.3015 0.038 Uiso 1 1 calc R A .
H2B_4 H 0.8644 0.3017 0.2549 0.038 Uiso 1 1 calc R . .
H2C_4 H 0.9162 0.1994 0.2702 0.038 Uiso 1 1 calc R . .
C3_4 C 0.73487(13) 0.2092(2) 0.24749(9) 0.0210(5) Uani 1 1 d . . .
H3A_4 H 0.7322 0.2202 0.2790 0.031 Uiso 1 1 calc R A .
H3B_4 H 0.6949 0.1617 0.2326 0.031 Uiso 1 1 calc R . .
H3C_4 H 0.7306 0.2790 0.2319 0.031 Uiso 1 1 calc R . .
C4_4 C 0.81610(15) 0.0473(2) 0.27007(9) 0.0254(6) Uani 1 1 d . . .
H4A_4 H 0.8648 0.0178 0.2710 0.038 Uiso 1 1 calc R A .
H4B_4 H 0.7790 -0.0028 0.2537 0.038 Uiso 1 1 calc R . .
H4C_4 H 0.8095 0.0569 0.3009 0.038 Uiso 1 1 calc R . .
Se1 Se 0.764538(12) 0.324511(19) 0.141326(9) 0.01702(6) Uani 1 1 d . A .
Sn2 Sn 0.877519(8) 0.402582(13) 0.122184(5) 0.01278(4) Uani 1 1 d . A .
C1_5 C 0.90192(13) 0.55643(19) 0.15829(9) 0.0209(6) Uani 1 1 d . . .
C2_5 C 0.97981(16) 0.5894(3) 0.15687(12) 0.0418(8) Uani 1 1 d . A .
H2A_5 H 0.9834 0.5985 0.1254 0.063 Uiso 1 1 calc R . .
H2B_5 H 1.0139 0.5330 0.1712 0.063 Uiso 1 1 calc R . .
H2C_5 H 0.9920 0.6577 0.1731 0.063 Uiso 1 1 calc R . .
C3_5 C 0.84783(18) 0.6429(2) 0.13714(12) 0.0431(9) Uani 1 1 d . A .
H3A_5 H 0.8583 0.7100 0.1546 0.065 Uiso 1 1 calc R . .
H3B_5 H 0.7981 0.6188 0.1372 0.065 Uiso 1 1 calc R . .
H3C_5 H 0.8521 0.6558 0.1060 0.065 Uiso 1 1 calc R . .
C4_5 C 0.89808(15) 0.5398(2) 0.20743(9) 0.0300(7) Uani 1 1 d . A .
H4A_5 H 0.9088 0.6082 0.2239 0.045 Uiso 1 1 calc R . .
H4B_5 H 0.9340 0.4852 0.2212 0.045 Uiso 1 1 calc R . .
H4C_5 H 0.8490 0.5153 0.2088 0.045 Uiso 1 1 calc R . .
C1_6 C 0.86245(14) 0.4119(2) 0.04889(9) 0.0224(6) Uani 1 1 d . . .
C2_6 C 0.85544(17) 0.2973(2) 0.02972(10) 0.0360(7) Uani 1 1 d . A .
H2A_6 H 0.8158 0.2595 0.0395 0.054 Uiso 1 1 calc R . .
H2B_6 H 0.9014 0.2583 0.0407 0.054 Uiso 1 1 calc R . .
H2C_6 H 0.8446 0.3006 -0.0033 0.054 Uiso 1 1 calc R . .
C3_6 C 0.92764(16) 0.4688(3) 0.03673(11) 0.0422(8) Uani 1 1 d . A .
H3A_6 H 0.9226 0.4667 0.0039 0.063 Uiso 1 1 calc R . .
H3B_6 H 0.9728 0.4320 0.0516 0.063 Uiso 1 1 calc R . .
H3C_6 H 0.9293 0.5442 0.0469 0.063 Uiso 1 1 calc R . .
C4_6 C 0.79220(16) 0.4730(3) 0.02960(10) 0.0368(7) Uani 1 1 d . A .
H4A_6 H 0.7827 0.4721 -0.0035 0.055 Uiso 1 1 calc R . .
H4B_6 H 0.7971 0.5480 0.0403 0.055 Uiso 1 1 calc R . .
H4C_6 H 0.7515 0.4384 0.0395 0.055 Uiso 1 1 calc R . .
Mo2 Mo 0.450617(10) 0.363827(16) 0.136552(7) 0.01299(5) Uani 1 1 d . . .
C3 C 0.37321(13) 0.3830(2) 0.08181(9) 0.0197(5) Uani 1 1 d . . .
O3 O 0.33310(10) 0.39224(16) 0.04700(6) 0.0301(5) Uani 1 1 d . . .
C4 C 0.44376(13) 0.4923(2) 0.17384(9) 0.0198(5) Uani 1 1 d . . .
O4 O 0.44515(10) 0.56909(15) 0.19573(7) 0.0286(4) Uani 1 1 d . . .
C1_7 C 0.49372(13) 0.4811(2) 0.10229(9) 0.0214(6) Uani 1 1 d . . .
N2_7 N 0.51836(12) 0.54495(18) 0.08200(8) 0.0279(5) Uani 1 1 d . . .
C3_7 C 0.55572(15) 0.6288(2) 0.06262(9) 0.0229(6) Uani 1 1 d . . .
C4_7 C 0.50776(18) 0.6629(3) 0.01803(10) 0.0414(8) Uani 1 1 d . . .
H4A_7 H 0.5020 0.6022 -0.0032 0.062 Uiso 1 1 calc R . .
H4B_7 H 0.5304 0.7240 0.0058 0.062 Uiso 1 1 calc R . .
H4C_7 H 0.4597 0.6845 0.0226 0.062 Uiso 1 1 calc R . .
C5_7 C 0.5678(3) 0.7228(3) 0.09515(12) 0.0730(14) Uani 1 1 d . . .
H5A_7 H 0.5206 0.7484 0.0997 0.109 Uiso 1 1 calc R . .
H5B_7 H 0.5923 0.7816 0.0827 0.109 Uiso 1 1 calc R . .
H5C_7 H 0.5983 0.6995 0.1241 0.109 Uiso 1 1 calc R . .
C6_7 C 0.62710(17) 0.5814(3) 0.05636(13) 0.0574(11) Uani 1 1 d . . .
H6A_7 H 0.6574 0.5612 0.0858 0.086 Uiso 1 1 calc R . .
H6B_7 H 0.6530 0.6353 0.0421 0.086 Uiso 1 1 calc R . .
H6C_7 H 0.6172 0.5172 0.0371 0.086 Uiso 1 1 calc R . .
C1_8 C 0.46325(12) 0.17669(18) 0.13975(8) 0.0139(5) Uani 1 1 d . . .
C2_8 C 0.49156(12) 0.21841(18) 0.18434(8) 0.0154(5) Uani 1 1 d . . .
H2_8 H 0.4715 0.2051 0.2099 0.018 Uiso 1 1 calc R . .
C3_8 C 0.55394(13) 0.28242(19) 0.18421(9) 0.0198(5) Uani 1 1 d . . .
H3_8 H 0.5830 0.3188 0.2095 0.024 Uiso 1 1 calc R . .
C4_8 C 0.56516(12) 0.2826(2) 0.14028(9) 0.0209(6) Uani 1 1 d . . .
H4_8 H 0.6030 0.3200 0.1305 0.025 Uiso 1 1 calc R . .
C5_8 C 0.51044(12) 0.21728(19) 0.11271(8) 0.0169(5) Uani 1 1 d . . .
H5_8 H 0.5061 0.2031 0.0815 0.020 Uiso 1 1 calc R . .
Sn3 Sn 0.317240(8) 0.344221(13) 0.164938(6) 0.01280(4) Uani 1 1 d . . .
C1_9 C 0.32237(13) 0.3384(2) 0.23910(8) 0.0182(5) Uani 1 1 d . . .
C2_9 C 0.25259(14) 0.2853(2) 0.24697(9) 0.0228(6) Uani 1 1 d . . .
H2A_9 H 0.2480 0.2124 0.2340 0.034 Uiso 1 1 calc R . .
H2B_9 H 0.2101 0.3287 0.2325 0.034 Uiso 1 1 calc R . .
H2C_9 H 0.2550 0.2807 0.2795 0.034 Uiso 1 1 calc R . .
C3_9 C 0.33034(15) 0.4536(2) 0.25878(10) 0.0283(6) Uani 1 1 d . . .
H3A_9 H 0.2903 0.4988 0.2423 0.043 Uiso 1 1 calc R . .
H3B_9 H 0.3772 0.4842 0.2558 0.043 Uiso 1 1 calc R . .
H3C_9 H 0.3286 0.4510 0.2908 0.043 Uiso 1 1 calc R . .
C4_9 C 0.38714(14) 0.2718(2) 0.26378(9) 0.0249(6) Uani 1 1 d . . .
H4A_9 H 0.3876 0.2700 0.2961 0.037 Uiso 1 1 calc R . .
H4B_9 H 0.4325 0.3045 0.2593 0.037 Uiso 1 1 calc R . .
H4C_9 H 0.3830 0.1979 0.2518 0.037 Uiso 1 1 calc R . .
C1_10 C 0.22597(13) 0.4550(2) 0.13269(10) 0.0237(6) Uani 1 1 d . . .
C2_10 C 0.18368(14) 0.4054(2) 0.08860(10) 0.0312(7) Uani 1 1 d . . .
H2A_10 H 0.1449 0.4552 0.0740 0.047 Uiso 1 1 calc R . .
H2B_10 H 0.1620 0.3367 0.0949 0.047 Uiso 1 1 calc R . .
H2C_10 H 0.2170 0.3926 0.0685 0.047 Uiso 1 1 calc R . .
C3_10 C 0.17189(14) 0.4752(2) 0.16258(10) 0.0311(7) Uani 1 1 d . . .
H3A_10 H 0.1974 0.5090 0.1909 0.047 Uiso 1 1 calc R . .
H3B_10 H 0.1507 0.4063 0.1691 0.047 Uiso 1 1 calc R . .
H3C_10 H 0.1329 0.5233 0.1469 0.047 Uiso 1 1 calc R . .
C4_10 C 0.26061(16) 0.5628(2) 0.12374(12) 0.0403(8) Uani 1 1 d . . .
H4A_10 H 0.2965 0.5500 0.1053 0.061 Uiso 1 1 calc R . .
H4B_10 H 0.2850 0.5956 0.1525 0.061 Uiso 1 1 calc R . .
H4C_10 H 0.2225 0.6117 0.1077 0.061 Uiso 1 1 calc R . .
Se2 Se 0.261478(12) 0.155713(19) 0.138201(9) 0.01666(6) Uani 1 1 d . . .
Sn4 Sn 0.373471(8) 0.065486(13) 0.122891(5) 0.01313(4) Uani 1 1 d . . .
C1_11 C 0.40224(13) -0.06953(19) 0.17021(9) 0.0188(5) Uani 1 1 d . . .
C2_11 C 0.48338(15) -0.0946(2) 0.17444(10) 0.0316(7) Uani 1 1 d . . .
H2A_11 H 0.4977 -0.1552 0.1953 0.047 Uiso 1 1 calc R . .
H2B_11 H 0.5126 -0.0308 0.1860 0.047 Uiso 1 1 calc R . .
H2C_11 H 0.4918 -0.1139 0.1447 0.047 Uiso 1 1 calc R . .
C3_11 C 0.35551(17) -0.1680(2) 0.15372(11) 0.0360(7) Uani 1 1 d . . .
H3A_11 H 0.3647 -0.1919 0.1247 0.054 Uiso 1 1 calc R . .
H3B_11 H 0.3038 -0.1492 0.1499 0.054 Uiso 1 1 calc R . .
H3C_11 H 0.3679 -0.2264 0.1759 0.054 Uiso 1 1 calc R . .
C4_11 C 0.39078(15) -0.0357(2) 0.21646(9) 0.0255(6) Uani 1 1 d . . .
H4A_11 H 0.4025 -0.0965 0.2375 0.038 Uiso 1 1 calc R . .
H4B_11 H 0.3397 -0.0143 0.2138 0.038 Uiso 1 1 calc R . .
H4C_11 H 0.4228 0.0256 0.2278 0.038 Uiso 1 1 calc R . .
C1_12 C 0.35384(14) 0.0230(2) 0.05135(9) 0.0212(6) Uani 1 1 d . . .
C2_12 C 0.34025(17) 0.1260(2) 0.02352(9) 0.0333(7) Uani 1 1 d . . .
H2A_12 H 0.3840 0.1715 0.0305 0.050 Uiso 1 1 calc R . .
H2B_12 H 0.2991 0.1654 0.0308 0.050 Uiso 1 1 calc R . .
H2C_12 H 0.3289 0.1077 -0.0087 0.050 Uiso 1 1 calc R . .
C3_12 C 0.42060(16) -0.0364(3) 0.04225(10) 0.0365(7) Uani 1 1 d . . .
H3A_12 H 0.4127 -0.0529 0.0100 0.055 Uiso 1 1 calc R . .
H3B_12 H 0.4279 -0.1039 0.0596 0.055 Uiso 1 1 calc R . .
H3C_12 H 0.4639 0.0095 0.0514 0.055 Uiso 1 1 calc R . .
C4_12 C 0.28625(16) -0.0490(3) 0.03929(10) 0.0359(7) Uani 1 1 d . . .
H4A_12 H 0.2443 -0.0110 0.0463 0.054 Uiso 1 1 calc R . .
H4B_12 H 0.2950 -0.1161 0.0568 0.054 Uiso 1 1 calc R . .
H4C_12 H 0.2760 -0.0662 0.0070 0.054 Uiso 1 1 calc R . .

loop_
_atom_site_aniso_label
_atom_site_aniso_U_11
_atom_site_aniso_U_22
_atom_site_aniso_U_33
_atom_site_aniso_U_23
_atom_site_aniso_U_13
_atom_site_aniso_U_12
Mo1 0.00907(9) 0.01162(10) 0.01522(11) -0.00017(8) 0.00347(8) 0.00157(7)
C1 0.0125(12) 0.0201(13) 0.0232(14) -0.0022(11) 0.0039(10) 0.0044(10)
O1 0.0285(10) 0.0224(10) 0.0321(11) 0.0112(9) 0.0100(9) 0.0047(8)
C2 0.0157(12) 0.0165(13) 0.0245(15) -0.0004(10) 0.0099(11) 0.0014(9)
O2 0.0234(10) 0.0389(12) 0.0197(10) -0.0073(9) 0.0026(8) -0.0037(8)
C1A 0.0154(12) 0.0183(13) 0.0203(13) 0.0029(10) 0.0038(10) 0.0020(10)
N2_1 0.0229(15) 0.0165(16) 0.0321(14) -0.0015(12) 0.0132(12) 0.0042(13)
C3_1 0.0208(16) 0.0282(13) 0.0221(13) -0.0019(10) 0.0069(13) 0.0082(11)
C4_1 0.0358(15) 0.0392(19) 0.0362(15) 0.0018(15) 0.0132(12) 0.0022(14)
C5_1 0.040(2) 0.0535(19) 0.0422(17) 0.0047(14) 0.0211(15) 0.0192(15)
C6_1 0.043(2) 0.0407(18) 0.0453(18) -0.0097(14) 0.0163(16) -0.0009(16)
N2_20 0.0229(15) 0.0165(16) 0.0321(14) -0.0015(12) 0.0132(12) 0.0042(13)
C3_20 0.0208(16) 0.0282(13) 0.0221(13) -0.0019(10) 0.0069(13) 0.0082(11)
C4_20 0.0358(15) 0.0392(19) 0.0362(15) 0.0018(15) 0.0132(12) 0.0022(14)
C5_20 0.040(2) 0.0535(19) 0.0422(17) 0.0047(14) 0.0211(15) 0.0192(15)
C6_20 0.043(2) 0.0407(18) 0.0453(18) -0.0097(14) 0.0163(16) -0.0009(16)
C1_2 0.0124(11) 0.0136(12) 0.0203(13) 0.0008(10) 0.0051(10) -0.0017(9)
C2_2 0.0141(12) 0.0160(12) 0.0249(14) 0.0004(10) 0.0097(10) -0.0013(9)
C3_2 0.0102(11) 0.0156(13) 0.0361(16) -0.0001(11) 0.0067(11) -0.0016(9)
C4_2 0.0150(12) 0.0157(13) 0.0242(14) 0.0022(10) -0.0053(10) -0.0033(9)
C5_2 0.0163(12) 0.0139(12) 0.0183(13) -0.0024(10) 0.0030(10) -0.0032(9)
Sn1 0.00984(7) 0.01108(8) 0.01324(8) -0.00008(6) 0.00354(6) 0.00021(6)
C1_3 0.0139(12) 0.0159(12) 0.0227(14) -0.0026(10) 0.0050(10) -0.0018(9)
C2_3 0.0169(13) 0.0290(15) 0.0222(14) -0.0054(11) 0.0015(11) -0.0026(11)
C3_3 0.0166(12) 0.0222(14) 0.0325(16) -0.0039(12) 0.0084(11) -0.0056(10)
C4_3 0.0196(13) 0.0164(13) 0.0379(17) -0.0073(12) 0.0081(12) -0.0030(10)
C1_4 0.0176(12) 0.0182(13) 0.0157(13) 0.0004(10) 0.0064(10) -0.0002(10)
C2_4 0.0279(14) 0.0329(16) 0.0157(14) -0.0051(11) 0.0069(11) -0.0063(12)
C3_4 0.0224(13) 0.0212(14) 0.0224(14) -0.0031(11) 0.0116(11) 0.0012(10)
C4_4 0.0282(14) 0.0260(15) 0.0234(15) 0.0074(12) 0.0089(12) 0.0032(11)
Se1 0.01057(11) 0.01494(12) 0.02652(14) 0.00558(10) 0.00623(10) 0.00244(9)
Sn2 0.01143(8) 0.01242(8) 0.01521(8) 0.00195(6) 0.00449(6) 0.00157(6)
C1_5 0.0191(13) 0.0124(12) 0.0322(16) -0.0033(11) 0.0077(11) -0.0013(10)
C2_5 0.0322(17) 0.0372(18) 0.061(2) -0.0120(16) 0.0220(16) -0.0176(14)
C3_5 0.055(2) 0.0194(15) 0.049(2) -0.0034(14) -0.0005(17) 0.0141(14)
C4_5 0.0312(15) 0.0274(15) 0.0301(16) -0.0107(13) 0.0041(13) 0.0008(12)
C1_6 0.0240(13) 0.0279(15) 0.0162(13) 0.0069(11) 0.0065(11) 0.0058(11)
C2_6 0.0452(18) 0.0428(19) 0.0189(15) -0.0036(13) 0.0050(13) 0.0099(15)
C3_6 0.0376(18) 0.062(2) 0.0328(18) 0.0193(16) 0.0192(15) -0.0003(16)
C4_6 0.0367(17) 0.047(2) 0.0251(16) 0.0108(14) 0.0042(13) 0.0166(14)
Mo2 0.00942(9) 0.01290(10) 0.01772(11) 0.00306(8) 0.00530(8) 0.00074(7)
C3 0.0188(12) 0.0196(13) 0.0241(14) 0.0047(11) 0.0117(11) 0.0041(10)
O3 0.0268(10) 0.0424(12) 0.0206(11) 0.0075(9) 0.0042(8) 0.0116(9)
C4 0.0135(12) 0.0196(14) 0.0272(15) 0.0050(11) 0.0065(11) -0.0001(10)
O4 0.0304(11) 0.0200(10) 0.0368(12) -0.0062(9) 0.0107(9) -0.0023(8)
C1_7 0.0176(13) 0.0215(14) 0.0277(15) 0.0015(11) 0.0105(11) 0.0035(10)
N2_7 0.0261(12) 0.0227(12) 0.0406(15) 0.0104(11) 0.0195(11) 0.0044(10)
C3_7 0.0328(15) 0.0190(13) 0.0205(14) 0.0009(11) 0.0136(12) -0.0093(11)
C4_7 0.054(2) 0.0355(18) 0.0322(18) 0.0052(14) 0.0043(16) -0.0129(15)
C5_7 0.137(4) 0.033(2) 0.040(2) -0.0113(17) 0.000(2) -0.020(2)
C6_7 0.0303(18) 0.078(3) 0.072(3) 0.023(2) 0.0294(18) -0.0027(17)
C1_8 0.0127(11) 0.0118(11) 0.0177(13) 0.0016(9) 0.0043(10) 0.0035(9)
C2_8 0.0164(12) 0.0141(12) 0.0151(12) 0.0018(10) 0.0023(10) 0.0037(9)
C3_8 0.0135(12) 0.0167(13) 0.0268(15) -0.0032(11) -0.0007(10) 0.0042(9)
C4_8 0.0099(11) 0.0165(13) 0.0381(16) 0.0010(11) 0.0096(11) 0.0016(9)
C5_8 0.0172(12) 0.0171(13) 0.0181(13) -0.0005(10) 0.0079(10) 0.0052(10)
Sn3 0.00977(8) 0.01250(8) 0.01711(9) 0.00142(6) 0.00509(6) 0.00095(6)
C1_9 0.0171(12) 0.0206(13) 0.0189(13) -0.0035(10) 0.0081(10) -0.0028(10)
C2_9 0.0237(13) 0.0258(14) 0.0225(14) -0.0008(11) 0.0131(11) -0.0039(11)
C3_9 0.0290(15) 0.0288(16) 0.0289(16) -0.0094(12) 0.0100(12) -0.0058(12)
C4_9 0.0247(14) 0.0337(16) 0.0173(14) -0.0026(12) 0.0066(11) 0.0010(12)
C1_10 0.0141(12) 0.0196(13) 0.0391(17) 0.0102(12) 0.0096(11) 0.0055(10)
C2_10 0.0166(13) 0.0415(18) 0.0337(17) 0.0147(14) 0.0021(12) 0.0099(12)
C3_10 0.0185(13) 0.0323(16) 0.0448(19) 0.0039(14) 0.0123(13) 0.0110(12)
C4_10 0.0281(16) 0.0221(15) 0.074(3) 0.0195(16) 0.0184(16) 0.0099(12)
Se2 0.01081(11) 0.01691(13) 0.02293(14) -0.00289(10) 0.00515(10) -0.00161(9)
Sn4 0.01130(8) 0.01370(8) 0.01453(9) -0.00007(6) 0.00321(6) -0.00030(6)
C1_11 0.0188(12) 0.0148(12) 0.0232(14) 0.0044(10) 0.0057(11) 0.0026(10)
C2_11 0.0279(15) 0.0366(17) 0.0312(17) 0.0043(13) 0.0084(13) 0.0123(13)
C3_11 0.0452(19) 0.0207(15) 0.0374(18) 0.0051(13) -0.0012(15) -0.0086(13)
C4_11 0.0317(15) 0.0215(14) 0.0233(15) 0.0092(11) 0.0064(12) 0.0015(11)
C1_12 0.0222(13) 0.0237(14) 0.0178(13) -0.0052(11) 0.0048(11) -0.0024(11)
C2_12 0.0473(19) 0.0332(17) 0.0192(15) 0.0003(12) 0.0065(13) -0.0030(14)
C3_12 0.0350(17) 0.049(2) 0.0272(17) -0.0117(14) 0.0116(13) 0.0091(14)
C4_12 0.0356(17) 0.0470(19) 0.0215(16) -0.0060(14) -0.0012(13) -0.0145(14)

loop_
_atom_type_symbol
_atom_type_description
_atom_type_scat_dispersion_real
_atom_type_scat_dispersion_imag
_atom_type_scat_source
C C 0.0033 0.0016 'International Tables Vol C Tables 4.2.6.8 and 6.1.1.4'
H H 0.0000 0.0000 'International Tables Vol C Tables 4.2.6.8 and 6.1.1.4'
N N 0.0061 0.0033 'International Tables Vol C Tables 4.2.6.8 and 6.1.1.4'
O O 0.0106 0.0060 'International Tables Vol C Tables 4.2.6.8 and 6.1.1.4'
Se Se -0.0929 2.2259 'International Tables Vol C Tables 4.2.6.8 and 6.1.1.4'
Mo Mo -1.6832 0.6857 'International Tables Vol C Tables 4.2.6.8 and 6.1.1.4'
Sn Sn -0.6537 1.4246 'International Tables Vol C Tables 4.2.6.8 and 6.1.1.4'

loop_
_geom_angle_atom_site_label_1
_geom_angle_atom_site_label_2
_geom_angle_atom_site_label_3
_geom_angle
_geom_angle_site_symmetry_1
_geom_angle_site_symmetry_3
_geom_angle_publ_flag
C2 Mo1 C1 101.83(10) . . ?
C2 Mo1 C1A 75.46(10) . . ?
C1 Mo1 C1A 79.50(10) . . ?
C2 Mo1 C1_2 103.01(9) . . ?
C1 Mo1 C1_2 145.43(9) . . ?
C1A Mo1 C1_2 130.09(9) . . ?
C2 Mo1 C5_2 135.04(9) . . ?
C1 Mo1 C5_2 111.07(9) . . ?
C1A Mo1 C5_2 138.95(9) . . ?
C1_2 Mo1 C5_2 35.84(8) . . ?
C2 Mo1 C2_2 100.13(9) . . ?
C1 Mo1 C2_2 155.00(9) . . ?
C1A Mo1 C2_2 94.68(9) . . ?
C1_2 Mo1 C2_2 35.62(8) . . ?
C5_2 Mo1 C2_2 58.55(9) . . ?
C2 Mo1 C3_2 127.63(10) . . ?
C1 Mo1 C3_2 119.74(9) . . ?
C1A Mo1 C3_2 81.98(9) . . ?
C1_2 Mo1 C3_2 59.23(8) . . ?
C5_2 Mo1 C3_2 57.98(9) . . ?
C2_2 Mo1 C3_2 35.36(8) . . ?
C2 Mo1 C4_2 158.37(10) . . ?
C1 Mo1 C4_2 99.56(9) . . ?
C1A Mo1 C4_2 105.53(9) . . ?
C1_2 Mo1 C4_2 59.31(8) . . ?
C5_2 Mo1 C4_2 35.07(8) . . ?
C2_2 Mo1 C4_2 58.28(9) . . ?
C3_2 Mo1 C4_2 34.37(9) . . ?
C2 Mo1 Sn1 75.11(7) . . ?
C1 Mo1 Sn1 73.54(7) . . ?
C1A Mo1 Sn1 134.50(7) . . ?
C1_2 Mo1 Sn1 90.08(6) . . ?
C5_2 Mo1 Sn1 85.54(6) . . ?
C2_2 Mo1 Sn1 124.13(6) . . ?
C3_2 Mo1 Sn1 143.40(6) . . ?
C4_2 Mo1 Sn1 114.51(6) . . ?
O1 C1 Mo1 175.4(2) . . ?
O2 C2 Mo1 172.3(2) . . ?
N2_1 C1A Mo1 173.7(5) . . ?
C1A N2_1 C3_1 159.5(7) . . ?
N2_1 C3_1 C4_1 104.4 . . ?
N2_1 C3_1 C5_1 111.2 . . ?
C4_1 C3_1 C5_1 110.2 . . ?
N2_1 C3_1 C6_1 107.7 . . ?
C4_1 C3_1 C6_1 111.6 . . ?
C5_1 C3_1 C6_1 111.6 . . ?
H4A_20 C4_1 H4B_20 102.5 . . ?
H4A_20 C4_1 H4C_20 134.8 . . ?
H4B_20 C4_1 H4C_20 96.3 . . ?
H5A_20 C5_1 H5B_20 139.2 . . ?
H5A_20 C5_1 H5C_20 80.6 . . ?
H5B_20 C5_1 H5C_20 70.3 . . ?
H6A_20 C6_1 H6B_20 101.8 . . ?
H6A_20 C6_1 H6C_20 73.8 . . ?
H6B_20 C6_1 H6C_20 77.7 . . ?
C1A N2_20 C3_20 147.6(9) . . ?
N2_20 C3_20 C4_20 117.2 . . ?
N2_20 C3_20 C5_20 98.2 . . ?
C4_20 C3_20 C5_20 110.2 . . ?
N2_20 C3_20 C6_20 107.3 . . ?
C4_20 C3_20 C6_20 111.6 . . ?
C5_20 C3_20 C6_20 111.6 . . ?
C3_20 C4_20 H4A_20 109.5 . . ?
C3_20 C4_20 H4B_20 109.5 . . ?
H4A_20 C4_20 H4B_20 109.5 . . ?
C3_20 C4_20 H4C_20 109.5 . . ?
H4A_20 C4_20 H4C_20 109.5 . . ?
H4B_20 C4_20 H4C_20 109.5 . . ?
C3_20 C5_20 H5A_20 109.5 . . ?
C3_20 C5_20 H5B_20 109.5 . . ?
H5A_20 C5_20 H5B_20 109.5 . . ?
C3_20 C5_20 H5C_20 109.5 . . ?
H5A_20 C5_20 H5C_20 109.5 . . ?
H5B_20 C5_20 H5C_20 109.5 . . ?
C3_20 C6_20 H6A_20 109.5 . . ?
C3_20 C6_20 H6B_20 109.5 . . ?
H6A_20 C6_20 H6B_20 109.5 . . ?
C3_20 C6_20 H6C_20 109.5 . . ?
H6A_20 C6_20 H6C_20 109.5 . . ?
H6B_20 C6_20 H6C_20 109.5 . . ?
C2_2 C1_2 C5_2 105.9(2) . . ?
C2_2 C1_2 Sn2 131.23(18) . . ?
C5_2 C1_2 Sn2 122.67(17) . . ?
C2_2 C1_2 Mo1 72.47(13) . . ?
C5_2 C1_2 Mo1 72.29(13) . . ?
Sn2 C1_2 Mo1 123.99(10) . . ?
C3_2 C2_2 C1_2 108.6(2) . . ?
C3_2 C2_2 Mo1 73.31(14) . . ?
C1_2 C2_2 Mo1 71.90(13) . . ?
C3_2 C2_2 H2_2 125.7 . . ?
C1_2 C2_2 H2_2 125.7 . . ?
Mo1 C2_2 H2_2 120.8 . . ?
C4_2 C3_2 C2_2 108.6(2) . . ?
C4_2 C3_2 Mo1 73.49(13) . . ?
C2_2 C3_2 Mo1 71.34(13) . . ?
C4_2 C3_2 H3_2 125.7 . . ?
C2_2 C3_2 H3_2 125.7 . . ?
Mo1 C3_2 H3_2 121.2 . . ?
C3_2 C4_2 C5_2 107.5(2) . . ?
C3_2 C4_2 Mo1 72.14(14) . . ?
C5_2 C4_2 Mo1 70.74(13) . . ?
C3_2 C4_2 H4_2 126.2 . . ?
C5_2 C4_2 H4_2 126.2 . . ?
Mo1 C4_2 H4_2 122.6 . . ?
C4_2 C5_2 C1_2 109.3(2) . . ?
C4_2 C5_2 Mo1 74.19(14) . . ?
C1_2 C5_2 Mo1 71.86(13) . . ?
C4_2 C5_2 H5_2 125.3 . . ?
C1_2 C5_2 H5_2 125.3 . . ?
Mo1 C5_2 H5_2 120.3 . . ?
C1_4 Sn1 C1_3 108.59(9) . . ?
C1_4 Sn1 Se1 100.41(6) . . ?
C1_3 Sn1 Se1 103.08(6) . . ?
C1_4 Sn1 Mo1 116.89(6) . . ?
C1_3 Sn1 Mo1 117.65(6) . . ?
Se1 Sn1 Mo1 107.838(8) . . ?
C2_3 C1_3 C3_3 107.7(2) . . ?
C2_3 C1_3 C4_3 110.7(2) . . ?
C3_3 C1_3 C4_3 108.4(2) . . ?
C2_3 C1_3 Sn1 109.99(16) . . ?
C3_3 C1_3 Sn1 112.44(16) . . ?
C4_3 C1_3 Sn1 107.68(15) . . ?
C1_3 C2_3 H2A_3 109.5 . . ?
C1_3 C2_3 H2B_3 109.5 . . ?
H2A_3 C2_3 H2B_3 109.5 . . ?
C1_3 C2_3 H2C_3 109.5 . . ?
H2A_3 C2_3 H2C_3 109.5 . . ?
H2B_3 C2_3 H2C_3 109.5 . . ?
C1_3 C3_3 H3A_3 109.5 . . ?
C1_3 C3_3 H3B_3 109.5 . . ?
H3A_3 C3_3 H3B_3 109.5 . . ?
C1_3 C3_3 H3C_3 109.5 . . ?
H3A_3 C3_3 H3C_3 109.5 . . ?
H3B_3 C3_3 H3C_3 109.5 . . ?
C1_3 C4_3 H4A_3 109.5 . . ?
C1_3 C4_3 H4B_3 109.5 . . ?
H4A_3 C4_3 H4B_3 109.5 . . ?
C1_3 C4_3 H4C_3 109.5 . . ?
H4A_3 C4_3 H4C_3 109.5 . . ?
H4B_3 C4_3 H4C_3 109.5 . . ?
C2_4 C1_4 C3_4 107.8(2) . . ?
C2_4 C1_4 C4_4 108.7(2) . . ?
C3_4 C1_4 C4_4 110.4(2) . . ?
C2_4 C1_4 Sn1 110.40(16) . . ?
C3_4 C1_4 Sn1 108.80(16) . . ?
C4_4 C1_4 Sn1 110.72(17) . . ?
C1_4 C2_4 H2A_4 109.5 . . ?
C1_4 C2_4 H2B_4 109.5 . . ?
H2A_4 C2_4 H2B_4 109.5 . . ?
C1_4 C2_4 H2C_4 109.5 . . ?
H2A_4 C2_4 H2C_4 109.5 . . ?
H2B_4 C2_4 H2C_4 109.5 . . ?
C1_4 C3_4 H3A_4 109.5 . . ?
C1_4 C3_4 H3B_4 109.5 . . ?
H3A_4 C3_4 H3B_4 109.5 . . ?
C1_4 C3_4 H3C_4 109.5 . . ?
H3A_4 C3_4 H3C_4 109.5 . . ?
H3B_4 C3_4 H3C_4 109.5 . . ?
C1_4 C4_4 H4A_4 109.5 . . ?
C1_4 C4_4 H4B_4 109.5 . . ?
H4A_4 C4_4 H4B_4 109.5 . . ?
C1_4 C4_4 H4C_4 109.5 . . ?
H4A_4 C4_4 H4C_4 109.5 . . ?
H4B_4 C4_4 H4C_4 109.5 . . ?
Sn2 Se1 Sn1 100.247(9) . . ?
C1_2 Sn2 C1_6 110.73(9) . . ?
C1_2 Sn2 C1_5 105.73(9) . . ?
C1_6 Sn2 C1_5 115.44(10) . . ?
C1_2 Sn2 Se1 107.11(6) . . ?
C1_6 Sn2 Se1 109.39(7) . . ?
C1_5 Sn2 Se1 108.07(7) . . ?
C3_5 C1_5 C4_5 109.7(2) . . ?
C3_5 C1_5 C2_5 110.8(2) . . ?
C4_5 C1_5 C2_5 108.6(2) . . ?
C3_5 C1_5 Sn2 110.76(18) . . ?
C4_5 C1_5 Sn2 108.81(17) . . ?
C2_5 C1_5 Sn2 108.16(18) . . ?
C1_5 C2_5 H2A_5 109.5 . . ?
C1_5 C2_5 H2B_5 109.5 . . ?
H2A_5 C2_5 H2B_5 109.5 . . ?
C1_5 C2_5 H2C_5 109.5 . . ?
H2A_5 C2_5 H2C_5 109.5 . . ?
H2B_5 C2_5 H2C_5 109.5 . . ?
C1_5 C3_5 H3A_5 109.5 . . ?
C1_5 C3_5 H3B_5 109.5 . . ?
H3A_5 C3_5 H3B_5 109.5 . . ?
C1_5 C3_5 H3C_5 109.5 . . ?
H3A_5 C3_5 H3C_5 109.5 . . ?
H3B_5 C3_5 H3C_5 109.5 . . ?
C1_5 C4_5 H4A_5 109.5 . . ?
C1_5 C4_5 H4B_5 109.5 . . ?
H4A_5 C4_5 H4B_5 109.5 . . ?
C1_5 C4_5 H4C_5 109.5 . . ?
H4A_5 C4_5 H4C_5 109.5 . . ?
H4B_5 C4_5 H4C_5 109.5 . . ?
C4_6 C1_6 C2_6 108.7(2) . . ?
C4_6 C1_6 C3_6 110.6(2) . . ?
C2_6 C1_6 C3_6 109.9(2) . . ?
C4_6 C1_6 Sn2 108.84(18) . . ?
C2_6 C1_6 Sn2 108.72(17) . . ?
C3_6 C1_6 Sn2 110.03(19) . . ?
C1_6 C2_6 H2A_6 109.5 . . ?
C1_6 C2_6 H2B_6 109.5 . . ?
H2A_6 C2_6 H2B_6 109.5 . . ?
C1_6 C2_6 H2C_6 109.5 . . ?
H2A_6 C2_6 H2C_6 109.5 . . ?
H2B_6 C2_6 H2C_6 109.5 . . ?
C1_6 C3_6 H3A_6 109.5 . . ?
C1_6 C3_6 H3B_6 109.5 . . ?
H3A_6 C3_6 H3B_6 109.5 . . ?
C1_6 C3_6 H3C_6 109.5 . . ?
H3A_6 C3_6 H3C_6 109.5 . . ?
H3B_6 C3_6 H3C_6 109.5 . . ?
C1_6 C4_6 H4A_6 109.5 . . ?
C1_6 C4_6 H4B_6 109.5 . . ?
H4A_6 C4_6 H4B_6 109.5 . . ?
C1_6 C4_6 H4C_6 109.5 . . ?
H4A_6 C4_6 H4C_6 109.5 . . ?
H4B_6 C4_6 H4C_6 109.5 . . ?
C3 Mo2 C4 104.99(10) . . ?
C3 Mo2 C1_7 77.68(10) . . ?
C4 Mo2 C1_7 78.83(10) . . ?
C3 Mo2 C1_8 101.80(9) . . ?
C4 Mo2 C1_8 142.79(9) . . ?
C1_7 Mo2 C1_8 132.49(9) . . ?
C3 Mo2 C2_8 134.38(9) . . ?
C4 Mo2 C2_8 108.55(9) . . ?
C1_7 Mo2 C2_8 138.40(9) . . ?
C1_8 Mo2 C2_8 35.92(8) . . ?
C3 Mo2 C5_8 98.48(9) . . ?
C4 Mo2 C5_8 154.49(9) . . ?
C1_7 Mo2 C5_8 96.85(9) . . ?
C1_8 Mo2 C5_8 35.70(8) . . ?
C2_8 Mo2 C5_8 58.61(8) . . ?
C3 Mo2 C4_8 126.01(10) . . ?
C4 Mo2 C4_8 119.49(9) . . ?
C1_7 Mo2 C4_8 82.31(9) . . ?
C1_8 Mo2 C4_8 59.33(8) . . ?
C2_8 Mo2 C4_8 58.00(9) . . ?
C5_8 Mo2 C4_8 35.37(8) . . ?
C3 Mo2 C3_8 156.73(10) . . ?
C4 Mo2 C3_8 98.08(9) . . ?
C1_7 Mo2 C3_8 104.35(9) . . ?
C1_8 Mo2 C3_8 59.35(8) . . ?
C2_8 Mo2 C3_8 35.01(8) . . ?
C5_8 Mo2 C3_8 58.28(9) . . ?
C4_8 Mo2 C3_8 34.39(9) . . ?
C3 Mo2 Sn3 74.38(7) . . ?
C4 Mo2 Sn3 73.66(7) . . ?
C1_7 Mo2 Sn3 133.59(7) . . ?
C1_8 Mo2 Sn3 89.49(6) . . ?
C2_8 Mo2 Sn3 86.30(6) . . ?
C5_8 Mo2 Sn3 123.22(6) . . ?
C4_8 Mo2 Sn3 143.97(6) . . ?
C3_8 Mo2 Sn3 115.86(6) . . ?
O3 C3 Mo2 172.9(2) . . ?
O4 C4 Mo2 174.9(2) . . ?
N2_7 C1_7 Mo2 177.9(2) . . ?
C1_7 N2_7 C3_7 172.0(3) . . ?
N2_7 C3_7 C4_7 108.6(2) . . ?
N2_7 C3_7 C5_7 107.5(3) . . ?
C4_7 C3_7 C5_7 110.1(3) . . ?
N2_7 C3_7 C6_7 107.3(2) . . ?
C4_7 C3_7 C6_7 111.3(3) . . ?
C5_7 C3_7 C6_7 111.9(3) . . ?
C3_7 C4_7 H4A_7 109.5 . . ?
C3_7 C4_7 H4B_7 109.5 . . ?
H4A_7 C4_7 H4B_7 109.5 . . ?
C3_7 C4_7 H4C_7 109.5 . . ?
H4A_7 C4_7 H4C_7 109.5 . . ?
H4B_7 C4_7 H4C_7 109.5 . . ?
C3_7 C5_7 H5A_7 109.5 . . ?
C3_7 C5_7 H5B_7 109.5 . . ?
H5A_7 C5_7 H5B_7 109.5 . . ?
C3_7 C5_7 H5C_7 109.5 . . ?
H5A_7 C5_7 H5C_7 109.5 . . ?
H5B_7 C5_7 H5C_7 109.5 . . ?
C3_7 C6_7 H6A_7 109.5 . . ?
C3_7 C6_7 H6B_7 109.5 . . ?
H6A_7 C6_7 H6B_7 109.5 . . ?
C3_7 C6_7 H6C_7 109.5 . . ?
H6A_7 C6_7 H6C_7 109.5 . . ?
H6B_7 C6_7 H6C_7 109.5 . . ?
C5_8 C1_8 C2_8 105.7(2) . . ?
C5_8 C1_8 Sn4 130.03(18) . . ?
C2_8 C1_8 Sn4 124.10(17) . . ?
C5_8 C1_8 Mo2 72.35(13) . . ?
C2_8 C1_8 Mo2 72.24(13) . . ?
Sn4 C1_8 Mo2 124.04(10) . . ?
C3_8 C2_8 C1_8 109.3(2) . . ?
C3_8 C2_8 Mo2 74.03(14) . . ?
C1_8 C2_8 Mo2 71.84(13) . . ?
C3_8 C2_8 H2_8 125.3 . . ?
C1_8 C2_8 H2_8 125.3 . . ?
Mo2 C2_8 H2_8 120.5 . . ?
C4_8 C3_8 C2_8 107.8(2) . . ?
C4_8 C3_8 Mo2 72.14(14) . . ?
C2_8 C3_8 Mo2 70.97(13) . . ?
C4_8 C3_8 H3_8 126.1 . . ?
C2_8 C3_8 H3_8 126.1 . . ?
Mo2 C3_8 H3_8 122.5 . . ?
C3_8 C4_8 C5_8 108.6(2) . . ?
C3_8 C4_8 Mo2 73.47(13) . . ?
C5_8 C4_8 Mo2 71.45(13) . . ?
C3_8 C4_8 H4_8 125.7 . . ?
C5_8 C4_8 H4_8 125.7 . . ?
Mo2 C4_8 H4_8 121.1 . . ?
C4_8 C5_8 C1_8 108.7(2) . . ?
C4_8 C5_8 Mo2 73.19(13) . . ?
C1_8 C5_8 Mo2 71.95(13) . . ?
C4_8 C5_8 H5_8 125.7 . . ?
C1_8 C5_8 H5_8 125.7 . . ?
Mo2 C5_8 H5_8 120.9 . . ?
C1_9 Sn3 C1_10 108.47(10) . . ?
C1_9 Sn3 Se2 102.08(6) . . ?
C1_10 Sn3 Se2 101.25(7) . . ?
C1_9 Sn3 Mo2 117.86(6) . . ?
C1_10 Sn3 Mo2 117.13(7) . . ?
Se2 Sn3 Mo2 107.579(9) . . ?
C4_9 C1_9 C2_9 108.0(2) . . ?
C4_9 C1_9 C3_9 108.2(2) . . ?
C2_9 C1_9 C3_9 110.4(2) . . ?
C4_9 C1_9 Sn3 111.34(16) . . ?
C2_9 C1_9 Sn3 108.99(16) . . ?
C3_9 C1_9 Sn3 109.92(17) . . ?
C1_9 C2_9 H2A_9 109.5 . . ?
C1_9 C2_9 H2B_9 109.5 . . ?
H2A_9 C2_9 H2B_9 109.5 . . ?
C1_9 C2_9 H2C_9 109.5 . . ?
H2A_9 C2_9 H2C_9 109.5 . . ?
H2B_9 C2_9 H2C_9 109.5 . . ?
C1_9 C3_9 H3A_9 109.5 . . ?
C1_9 C3_9 H3B_9 109.5 . . ?
H3A_9 C3_9 H3B_9 109.5 . . ?
C1_9 C3_9 H3C_9 109.5 . . ?
H3A_9 C3_9 H3C_9 109.5 . . ?
H3B_9 C3_9 H3C_9 109.5 . . ?
C1_9 C4_9 H4A_9 109.5 . . ?
C1_9 C4_9 H4B_9 109.5 . . ?
H4A_9 C4_9 H4B_9 109.5 . . ?
C1_9 C4_9 H4C_9 109.5 . . ?
H4A_9 C4_9 H4C_9 109.5 . . ?
H4B_9 C4_9 H4C_9 109.5 . . ?
C2_10 C1_10 C3_10 107.6(2) . . ?
C2_10 C1_10 C4_10 110.6(2) . . ?
C3_10 C1_10 C4_10 109.1(2) . . ?
C2_10 C1_10 Sn3 109.65(17) . . ?
C3_10 C1_10 Sn3 112.67(18) . . ?
C4_10 C1_10 Sn3 107.17(16) . . ?
C1_10 C2_10 H2A_10 109.5 . . ?
C1_10 C2_10 H2B_10 109.5 . . ?
H2A_10 C2_10 H2B_10 109.5 . . ?
C1_10 C2_10 H2C_10 109.5 . . ?
H2A_10 C2_10 H2C_10 109.5 . . ?
H2B_10 C2_10 H2C_10 109.5 . . ?
C1_10 C3_10 H3A_10 109.5 . . ?
C1_10 C3_10 H3B_10 109.5 . . ?
H3A_10 C3_10 H3B_10 109.5 . . ?
C1_10 C3_10 H3C_10 109.5 . . ?
H3A_10 C3_10 H3C_10 109.5 . . ?
H3B_10 C3_10 H3C_10 109.5 . . ?
C1_10 C4_10 H4A_10 109.5 . . ?
C1_10 C4_10 H4B_10 109.5 . . ?
H4A_10 C4_10 H4B_10 109.5 . . ?
C1_10 C4_10 H4C_10 109.5 . . ?
H4A_10 C4_10 H4C_10 109.5 . . ?
H4B_10 C4_10 H4C_10 109.5 . . ?
Sn4 Se2 Sn3 99.194(10) . . ?
C1_8 Sn4 C1_12 109.89(9) . . ?
C1_8 Sn4 C1_11 105.43(9) . . ?
C1_12 Sn4 C1_11 115.55(10) . . ?
C1_8 Sn4 Se2 108.45(6) . . ?
C1_12 Sn4 Se2 109.17(7) . . ?
C1_11 Sn4 Se2 108.10(7) . . ?
C3_11 C1_11 C4_11 109.5(2) . . ?
C3_11 C1_11 C2_11 110.9(2) . . ?
C4_11 C1_11 C2_11 108.7(2) . . ?
C3_11 C1_11 Sn4 110.78(17) . . ?
C4_11 C1_11 Sn4 109.28(16) . . ?
C2_11 C1_11 Sn4 107.72(17) . . ?
C1_11 C2_11 H2A_11 109.5 . . ?
C1_11 C2_11 H2B_11 109.5 . . ?
H2A_11 C2_11 H2B_11 109.5 . . ?
C1_11 C2_11 H2C_11 109.5 . . ?
H2A_11 C2_11 H2C_11 109.5 . . ?
H2B_11 C2_11 H2C_11 109.5 . . ?
C1_11 C3_11 H3A_11 109.5 . . ?
C1_11 C3_11 H3B_11 109.5 . . ?
H3A_11 C3_11 H3B_11 109.5 . . ?
C1_11 C3_11 H3C_11 109.5 . . ?
H3A_11 C3_11 H3C_11 109.5 . . ?
H3B_11 C3_11 H3C_11 109.5 . . ?
C1_11 C4_11 H4A_11 109.5 . . ?
C1_11 C4_11 H4B_11 109.5 . . ?
H4A_11 C4_11 H4B_11 109.5 . . ?
C1_11 C4_11 H4C_11 109.5 . . ?
H4A_11 C4_11 H4C_11 109.5 . . ?
H4B_11 C4_11 H4C_11 109.5 . . ?
C2_12 C1_12 C4_12 109.2(2) . . ?
C2_12 C1_12 C3_12 110.2(2) . . ?
C4_12 C1_12 C3_12 110.3(2) . . ?
C2_12 C1_12 Sn4 108.78(17) . . ?
C4_12 C1_12 Sn4 108.99(18) . . ?
C3_12 C1_12 Sn4 109.39(17) . . ?
C1_12 C2_12 H2A_12 109.5 . . ?
C1_12 C2_12 H2B_12 109.5 . . ?
H2A_12 C2_12 H2B_12 109.5 . . ?
C1_12 C2_12 H2C_12 109.5 . . ?
H2A_12 C2_12 H2C_12 109.5 . . ?
H2B_12 C2_12 H2C_12 109.5 . . ?
C1_12 C3_12 H3A_12 109.5 . . ?
C1_12 C3_12 H3B_12 109.5 . . ?
H3A_12 C3_12 H3B_12 109.5 . . ?
C1_12 C3_12 H3C_12 109.5 . . ?
H3A_12 C3_12 H3C_12 109.5 . . ?
H3B_12 C3_12 H3C_12 109.5 . . ?
C1_12 C4_12 H4A_12 109.5 . . ?
C1_12 C4_12 H4B_12 109.5 . . ?
H4A_12 C4_12 H4B_12 109.5 . . ?
C1_12 C4_12 H4C_12 109.5 . . ?
H4A_12 C4_12 H4C_12 109.5 . . ?
H4B_12 C4_12 H4C_12 109.5 . . ?

loop_
_geom_bond_atom_site_label_1
_geom_bond_atom_site_label_2
_geom_bond_distance
_geom_bond_site_symmetry_2
_geom_bond_publ_flag
Mo1 C2 1.968(3) . ?
Mo1 C1 1.979(3) . ?
Mo1 C1A 2.0430(15) . ?
Mo1 C1_2 2.327(2) . ?
Mo1 C5_2 2.332(2) . ?
Mo1 C2_2 2.334(2) . ?
Mo1 C3_2 2.360(2) . ?
Mo1 C4_2 2.377(2) . ?
Mo1 Sn1 2.8303(3) . ?
C1 O1 1.156(3) . ?
C2 O2 1.152(3) . ?
C1A N2_1 1.1590 . ?
C1A N2_20 1.1643(10) . ?
N2_1 C3_1 1.4650 . ?
C3_1 C4_1 1.5039 . ?
C3_1 C5_1 1.5115 . ?
C3_1 C6_1 1.5120 . ?
C4_1 H4A_1 0.9800 . ?
C4_1 H4B_1 0.9800 . ?
C4_1 H4C_1 0.9800 . ?
C5_1 H5A_1 0.9801 . ?
C5_1 H5B_1 0.9801 . ?
C5_1 H5C_1 0.9800 . ?
C6_1 H6A_1 0.9800 . ?
C6_1 H6B_1 0.9800 . ?
C6_1 H6C_1 0.9800 . ?
N2_20 C3_20 1.4613 . ?
C3_20 C4_20 1.5039 . ?
C3_20 C5_20 1.5116 . ?
C3_20 C6_20 1.5120 . ?
C4_20 H4A_20 0.9800 . ?
C4_20 H4B_20 0.9800 . ?
C4_20 H4C_20 0.9800 . ?
C5_20 H5A_20 0.9800 . ?
C5_20 H5B_20 0.9800 . ?
C5_20 H5C_20 0.9799 . ?
C6_20 H6A_20 0.9799 . ?
C6_20 H6B_20 0.9800 . ?
C6_20 H6C_20 0.9800 . ?
C1_2 C2_2 1.426(3) . ?
C1_2 C5_2 1.434(3) . ?
C1_2 Sn2 2.147(2) . ?
C2_2 C3_2 1.426(3) . ?
C2_2 H2_2 0.9500 . ?
C3_2 C4_2 1.400(4) . ?
C3_2 H3_2 0.9500 . ?
C4_2 C5_2 1.420(3) . ?
C4_2 H4_2 0.9500 . ?
C5_2 H5_2 0.9500 . ?
Sn1 C1_4 2.232(2) . ?
Sn1 C1_3 2.234(2) . ?
Sn1 Se1 2.6079(3) . ?
C1_3 C2_3 1.524(3) . ?
C1_3 C3_3 1.528(3) . ?
C1_3 C4_3 1.531(3) . ?
C2_3 H2A_3 0.9800 . ?
C2_3 H2B_3 0.9800 . ?
C2_3 H2C_3 0.9800 . ?
C3_3 H3A_3 0.9800 . ?
C3_3 H3B_3 0.9800 . ?
C3_3 H3C_3 0.9800 . ?
C4_3 H4A_3 0.9800 . ?
C4_3 H4B_3 0.9800 . ?
C4_3 H4C_3 0.9800 . ?
C1_4 C2_4 1.521(3) . ?
C1_4 C3_4 1.532(3) . ?
C1_4 C4_4 1.533(3) . ?
C2_4 H2A_4 0.9800 . ?
C2_4 H2B_4 0.9800 . ?
C2_4 H2C_4 0.9800 . ?
C3_4 H3A_4 0.9800 . ?
C3_4 H3B_4 0.9800 . ?
C3_4 H3C_4 0.9800 . ?
C4_4 H4A_4 0.9800 . ?
C4_4 H4B_4 0.9800 . ?
C4_4 H4C_4 0.9800 . ?
Se1 Sn2 2.5147(3) . ?
Sn2 C1_6 2.184(3) . ?
Sn2 C1_5 2.193(2) . ?
C1_5 C3_5 1.515(4) . ?
C1_5 C4_5 1.525(4) . ?
C1_5 C2_5 1.528(4) . ?
C2_5 H2A_5 0.9800 . ?
C2_5 H2B_5 0.9800 . ?
C2_5 H2C_5 0.9800 . ?
C3_5 H3A_5 0.9800 . ?
C3_5 H3B_5 0.9800 . ?
C3_5 H3C_5 0.9800 . ?
C4_5 H4A_5 0.9800 . ?
C4_5 H4B_5 0.9800 . ?
C4_5 H4C_5 0.9800 . ?
C1_6 C4_6 1.520(4) . ?
C1_6 C2_6 1.526(4) . ?
C1_6 C3_6 1.527(4) . ?
C2_6 H2A_6 0.9800 . ?
C2_6 H2B_6 0.9800 . ?
C2_6 H2C_6 0.9800 . ?
C3_6 H3A_6 0.9800 . ?
C3_6 H3B_6 0.9800 . ?
C3_6 H3C_6 0.9800 . ?
C4_6 H4A_6 0.9800 . ?
C4_6 H4B_6 0.9800 . ?
C4_6 H4C_6 0.9800 . ?
Mo2 C3 1.964(3) . ?
Mo2 C4 1.972(3) . ?
Mo2 C1_7 2.054(3) . ?
Mo2 C1_8 2.326(2) . ?
Mo2 C2_8 2.331(2) . ?
Mo2 C5_8 2.331(2) . ?
Mo2 C4_8 2.354(2) . ?
Mo2 C3_8 2.371(2) . ?
Mo2 Sn3 2.8359(3) . ?
C3 O3 1.159(3) . ?
C4 O4 1.157(3) . ?
C1_7 N2_7 1.160(3) . ?
N2_7 C3_7 1.448(3) . ?
C3_7 C4_7 1.510(4) . ?
C3_7 C5_7 1.510(4) . ?
C3_7 C6_7 1.513(4) . ?
C4_7 H4A_7 0.9800 . ?
C4_7 H4B_7 0.9800 . ?
C4_7 H4C_7 0.9800 . ?
C5_7 H5A_7 0.9800 . ?
C5_7 H5B_7 0.9800 . ?
C5_7 H5C_7 0.9800 . ?
C6_7 H6A_7 0.9800 . ?
C6_7 H6B_7 0.9800 . ?
C6_7 H6C_7 0.9800 . ?
C1_8 C5_8 1.428(3) . ?
C1_8 C2_8 1.436(3) . ?
C1_8 Sn4 2.147(2) . ?
C2_8 C3_8 1.415(3) . ?
C2_8 H2_8 0.9500 . ?
C3_8 C4_8 1.397(4) . ?
C3_8 H3_8 0.9500 . ?
C4_8 C5_8 1.423(3) . ?
C4_8 H4_8 0.9500 . ?
C5_8 H5_8 0.9500 . ?
Sn3 C1_9 2.235(2) . ?
Sn3 C1_10 2.241(2) . ?
Sn3 Se2 2.6096(3) . ?
C1_9 C4_9 1.521(3) . ?
C1_9 C2_9 1.532(3) . ?
C1_9 C3_9 1.538(3) . ?
C2_9 H2A_9 0.9800 . ?
C2_9 H2B_9 0.9800 . ?
C2_9 H2C_9 0.9800 . ?
C3_9 H3A_9 0.9800 . ?
C3_9 H3B_9 0.9800 . ?
C3_9 H3C_9 0.9800 . ?
C4_9 H4A_9 0.9800 . ?
C4_9 H4B_9 0.9800 . ?
C4_9 H4C_9 0.9800 . ?
C1_10 C2_10 1.525(4) . ?
C1_10 C3_10 1.527(4) . ?
C1_10 C4_10 1.534(4) . ?
C2_10 H2A_10 0.9800 . ?
C2_10 H2B_10 0.9800 . ?
C2_10 H2C_10 0.9800 . ?
C3_10 H3A_10 0.9800 . ?
C3_10 H3B_10 0.9800 . ?
C3_10 H3C_10 0.9800 . ?
C4_10 H4A_10 0.9800 . ?
C4_10 H4B_10 0.9800 . ?
C4_10 H4C_10 0.9800 . ?
Se2 Sn4 2.5144(3) . ?
Sn4 C1_12 2.186(3) . ?
Sn4 C1_11 2.191(2) . ?
C1_11 C3_11 1.519(4) . ?
C1_11 C4_11 1.527(4) . ?
C1_11 C2_11 1.532(3) . ?
C2_11 H2A_11 0.9800 . ?
C2_11 H2B_11 0.9800 . ?
C2_11 H2C_11 0.9800 . ?
C3_11 H3A_11 0.9800 . ?
C3_11 H3B_11 0.9800 . ?
C3_11 H3C_11 0.9800 . ?
C4_11 H4A_11 0.9800 . ?
C4_11 H4B_11 0.9800 . ?
C4_11 H4C_11 0.9800 . ?
C1_12 C2_12 1.519(4) . ?
C1_12 C4_12 1.527(4) . ?
C1_12 C3_12 1.531(4) . ?
C2_12 H2A_12 0.9800 . ?
C2_12 H2B_12 0.9800 . ?
C2_12 H2C_12 0.9800 . ?
C3_12 H3A_12 0.9800 . ?
C3_12 H3B_12 0.9800 . ?
C3_12 H3C_12 0.9800 . ?
C4_12 H4A_12 0.9800 . ?
C4_12 H4B_12 0.9800 . ?
C4_12 H4C_12 0.9800 . ?

loop_
_geom_torsion_atom_site_label_1
_geom_torsion_atom_site_label_2
_geom_torsion_atom_site_label_3
_geom_torsion_atom_site_label_4
_geom_torsion
_geom_torsion_site_symmetry_1
_geom_torsion_site_symmetry_2
_geom_torsion_site_symmetry_3
_geom_torsion_site_symmetry_4
_geom_torsion_publ_flag
C1A N2_1 C3_1 C4_1 29.1(17) . . . . ?
C1A N2_1 C3_1 C5_1 147.8(17) . . . . ?
C1A N2_1 C3_1 C6_1 -89.7(17) . . . . ?
C1A N2_20 C3_20 C4_20 38.9(14) . . . . ?
C1A N2_20 C3_20 C5_20 156.7(14) . . . . ?
C1A N2_20 C3_20 C6_20 -87.5(14) . . . . ?
C2 Mo1 C1_2 C2_2 -89.28(15) . . . . ?
C1 Mo1 C1_2 C2_2 135.82(17) . . . . ?
C1A Mo1 C1_2 C2_2 -7.47(19) . . . . ?
C5_2 Mo1 C1_2 C2_2 113.7(2) . . . . ?
C3_2 Mo1 C1_2 C2_2 37.00(14) . . . . ?
C4_2 Mo1 C1_2 C2_2 77.21(15) . . . . ?
Sn1 Mo1 C1_2 C2_2 -164.01(14) . . . . ?
C2 Mo1 C1_2 C5_2 156.99(14) . . . . ?
C1 Mo1 C1_2 C5_2 22.1(2) . . . . ?
C1A Mo1 C1_2 C5_2 -121.20(15) . . . . ?
C2_2 Mo1 C1_2 C5_2 -113.7(2) . . . . ?
C3_2 Mo1 C1_2 C5_2 -76.73(15) . . . . ?
C4_2 Mo1 C1_2 C5_2 -36.52(13) . . . . ?
Sn1 Mo1 C1_2 C5_2 82.27(13) . . . . ?
C2 Mo1 C1_2 Sn2 39.08(15) . . . . ?
C1 Mo1 C1_2 Sn2 -95.82(18) . . . . ?
C1A Mo1 C1_2 Sn2 120.89(13) . . . . ?
C5_2 Mo1 C1_2 Sn2 -117.9(2) . . . . ?
C2_2 Mo1 C1_2 Sn2 128.4(2) . . . . ?
C3_2 Mo1 C1_2 Sn2 165.36(17) . . . . ?
C4_2 Mo1 C1_2 Sn2 -154.43(17) . . . . ?
Sn1 Mo1 C1_2 Sn2 -35.64(12) . . . . ?
C5_2 C1_2 C2_2 C3_2 0.5(3) . . . . ?
Sn2 C1_2 C2_2 C3_2 175.23(17) . . . . ?
Mo1 C1_2 C2_2 C3_2 -64.59(16) . . . . ?
C5_2 C1_2 C2_2 Mo1 65.07(15) . . . . ?
Sn2 C1_2 C2_2 Mo1 -120.18(19) . . . . ?
C2 Mo1 C2_2 C3_2 -145.09(15) . . . . ?
C1 Mo1 C2_2 C3_2 6.1(3) . . . . ?
C1A Mo1 C2_2 C3_2 -69.05(16) . . . . ?
C1_2 Mo1 C2_2 C3_2 116.7(2) . . . . ?
C5_2 Mo1 C2_2 C3_2 77.75(16) . . . . ?
C4_2 Mo1 C2_2 C3_2 36.33(14) . . . . ?
Sn1 Mo1 C2_2 C3_2 136.12(13) . . . . ?
C2 Mo1 C2_2 C1_2 98.24(15) . . . . ?
C1 Mo1 C2_2 C1_2 -110.6(2) . . . . ?
C1A Mo1 C2_2 C1_2 174.27(15) . . . . ?
C5_2 Mo1 C2_2 C1_2 -38.93(13) . . . . ?
C3_2 Mo1 C2_2 C1_2 -116.7(2) . . . . ?
C4_2 Mo1 C2_2 C1_2 -80.35(15) . . . . ?
Sn1 Mo1 C2_2 C1_2 19.44(16) . . . . ?
C1_2 C2_2 C3_2 C4_2 -0.8(3) . . . . ?
Mo1 C2_2 C3_2 C4_2 -64.53(17) . . . . ?
C1_2 C2_2 C3_2 Mo1 63.68(16) . . . . ?
C2 Mo1 C3_2 C4_2 162.16(14) . . . . ?
C1 Mo1 C3_2 C4_2 -60.24(17) . . . . ?
C1A Mo1 C3_2 C4_2 -133.24(16) . . . . ?
C1_2 Mo1 C3_2 C4_2 79.53(15) . . . . ?
C5_2 Mo1 C3_2 C4_2 37.29(14) . . . . ?
C2_2 Mo1 C3_2 C4_2 116.8(2) . . . . ?
Sn1 Mo1 C3_2 C4_2 42.58(19) . . . . ?
C2 Mo1 C3_2 C2_2 45.35(19) . . . . ?
C1 Mo1 C3_2 C2_2 -177.06(15) . . . . ?
C1A Mo1 C3_2 C2_2 109.95(16) . . . . ?
C1_2 Mo1 C3_2 C2_2 -37.28(14) . . . . ?
C5_2 Mo1 C3_2 C2_2 -79.52(15) . . . . ?
C4_2 Mo1 C3_2 C2_2 -116.8(2) . . . . ?
Sn1 Mo1 C3_2 C2_2 -74.23(18) . . . . ?
C2_2 C3_2 C4_2 C5_2 0.9(3) . . . . ?
Mo1 C3_2 C4_2 C5_2 -62.27(16) . . . . ?
C2_2 C3_2 C4_2 Mo1 63.14(16) . . . . ?
C2 Mo1 C4_2 C3_2 -41.2(3) . . . . ?
C1 Mo1 C4_2 C3_2 130.14(15) . . . . ?
C1A Mo1 C4_2 C3_2 48.48(16) . . . . ?
C1_2 Mo1 C4_2 C3_2 -79.28(15) . . . . ?
C5_2 Mo1 C4_2 C3_2 -116.6(2) . . . . ?
C2_2 Mo1 C4_2 C3_2 -37.38(14) . . . . ?
Sn1 Mo1 C4_2 C3_2 -153.68(12) . . . . ?
C2 Mo1 C4_2 C5_2 75.5(3) . . . . ?
C1 Mo1 C4_2 C5_2 -113.25(15) . . . . ?
C1A Mo1 C4_2 C5_2 165.09(15) . . . . ?
C1_2 Mo1 C4_2 C5_2 37.33(14) . . . . ?
C2_2 Mo1 C4_2 C5_2 79.23(15) . . . . ?
C3_2 Mo1 C4_2 C5_2 116.6(2) . . . . ?
Sn1 Mo1 C4_2 C5_2 -37.07(16) . . . . ?
C3_2 C4_2 C5_2 C1_2 -0.6(3) . . . . ?
Mo1 C4_2 C5_2 C1_2 -63.75(16) . . . . ?
C3_2 C4_2 C5_2 Mo1 63.18(17) . . . . ?
C2_2 C1_2 C5_2 C4_2 0.1(3) . . . . ?
Sn2 C1_2 C5_2 C4_2 -175.26(16) . . . . ?
Mo1 C1_2 C5_2 C4_2 65.24(16) . . . . ?
C2_2 C1_2 C5_2 Mo1 -65.19(16) . . . . ?
Sn2 C1_2 C5_2 Mo1 119.50(15) . . . . ?
C2 Mo1 C5_2 C4_2 -149.67(16) . . . . ?
C1 Mo1 C5_2 C4_2 76.17(16) . . . . ?
C1A Mo1 C5_2 C4_2 -22.2(2) . . . . ?
C1_2 Mo1 C5_2 C4_2 -117.1(2) . . . . ?
C2_2 Mo1 C5_2 C4_2 -78.37(16) . . . . ?
C3_2 Mo1 C5_2 C4_2 -36.54(15) . . . . ?
Sn1 Mo1 C5_2 C4_2 146.62(14) . . . . ?
C2 Mo1 C5_2 C1_2 -32.61(19) . . . . ?
C1 Mo1 C5_2 C1_2 -166.78(13) . . . . ?
C1A Mo1 C5_2 C1_2 94.88(17) . . . . ?
C2_2 Mo1 C5_2 C1_2 38.69(13) . . . . ?
C3_2 Mo1 C5_2 C1_2 80.52(15) . . . . ?
C4_2 Mo1 C5_2 C1_2 117.1(2) . . . . ?
Sn1 Mo1 C5_2 C1_2 -96.32(12) . . . . ?
C2 Mo1 Sn1 C1_4 167.16(10) . . . . ?
C1 Mo1 Sn1 C1_4 59.72(10) . . . . ?
C1A Mo1 Sn1 C1_4 115.89(12) . . . . ?
C1_2 Mo1 Sn1 C1_4 -89.39(9) . . . . ?
C5_2 Mo1 Sn1 C1_4 -53.80(9) . . . . ?
C2_2 Mo1 Sn1 C1_4 -100.57(10) . . . . ?
C3_2 Mo1 Sn1 C1_4 -58.30(13) . . . . ?
C4_2 Mo1 Sn1 C1_4 -33.47(10) . . . . ?
C2 Mo1 Sn1 C1_3 35.16(10) . . . . ?
C1 Mo1 Sn1 C1_3 -72.28(10) . . . . ?
C1A Mo1 Sn1 C1_3 -16.11(12) . . . . ?
C1_2 Mo1 Sn1 C1_3 138.61(9) . . . . ?
C5_2 Mo1 Sn1 C1_3 174.20(9) . . . . ?
C2_2 Mo1 Sn1 C1_3 127.43(11) . . . . ?
C3_2 Mo1 Sn1 C1_3 169.70(13) . . . . ?
C4_2 Mo1 Sn1 C1_3 -165.47(10) . . . . ?
C2 Mo1 Sn1 Se1 -80.75(7) . . . . ?
C1 Mo1 Sn1 Se1 171.81(8) . . . . ?
C1A Mo1 Sn1 Se1 -132.02(10) . . . . ?
C1_2 Mo1 Sn1 Se1 22.70(6) . . . . ?
C5_2 Mo1 Sn1 Se1 58.29(6) . . . . ?
C2_2 Mo1 Sn1 Se1 11.52(8) . . . . ?
C3_2 Mo1 Sn1 Se1 53.80(11) . . . . ?
C4_2 Mo1 Sn1 Se1 78.62(7) . . . . ?
C1_4 Sn1 C1_3 C2_3 140.31(16) . . . . ?
Se1 Sn1 C1_3 C2_3 34.41(17) . . . . ?
Mo1 Sn1 C1_3 C2_3 -84.06(16) . . . . ?
C1_4 Sn1 C1_3 C3_3 20.34(19) . . . . ?
Se1 Sn1 C1_3 C3_3 -85.56(17) . . . . ?
Mo1 Sn1 C1_3 C3_3 155.97(15) . . . . ?
C1_4 Sn1 C1_3 C4_3 -98.97(18) . . . . ?
Se1 Sn1 C1_3 C4_3 155.13(16) . . . . ?
Mo1 Sn1 C1_3 C4_3 36.66(19) . . . . ?
C1_3 Sn1 C1_4 C2_4 178.14(16) . . . . ?
Se1 Sn1 C1_4 C2_4 -74.13(17) . . . . ?
Mo1 Sn1 C1_4 C2_4 42.13(18) . . . . ?
C1_3 Sn1 C1_4 C3_4 -63.79(17) . . . . ?
Se1 Sn1 C1_4 C3_4 43.94(16) . . . . ?
Mo1 Sn1 C1_4 C3_4 160.20(13) . . . . ?
C1_3 Sn1 C1_4 C4_4 57.73(18) . . . . ?
Se1 Sn1 C1_4 C4_4 165.46(15) . . . . ?
Mo1 Sn1 C1_4 C4_4 -78.29(17) . . . . ?
C1_4 Sn1 Se1 Sn2 113.42(6) . . . . ?
C1_3 Sn1 Se1 Sn2 -134.53(7) . . . . ?
Mo1 Sn1 Se1 Sn2 -9.411(12) . . . . ?
C2_2 C1_2 Sn2 C1_6 10.8(2) . . . . ?
C5_2 C1_2 Sn2 C1_6 -175.18(18) . . . . ?
Mo1 C1_2 Sn2 C1_6 -85.37(14) . . . . ?
C2_2 C1_2 Sn2 C1_5 -114.9(2) . . . . ?
C5_2 C1_2 Sn2 C1_5 59.1(2) . . . . ?
Mo1 C1_2 Sn2 C1_5 148.91(12) . . . . ?
C2_2 C1_2 Sn2 Se1 130.0(2) . . . . ?
C5_2 C1_2 Sn2 Se1 -55.97(19) . . . . ?
Mo1 C1_2 Sn2 Se1 33.83(13) . . . . ?
Sn1 Se1 Sn2 C1_2 -9.46(7) . . . . ?
Sn1 Se1 Sn2 C1_6 110.61(7) . . . . ?
Sn1 Se1 Sn2 C1_5 -122.96(7) . . . . ?
C1_2 Sn2 C1_5 C3_5 172.7(2) . . . . ?
C1_6 Sn2 C1_5 C3_5 49.9(2) . . . . ?
Se1 Sn2 C1_5 C3_5 -72.9(2) . . . . ?
C1_2 Sn2 C1_5 C4_5 -66.67(18) . . . . ?
C1_6 Sn2 C1_5 C4_5 170.56(16) . . . . ?
Se1 Sn2 C1_5 C4_5 47.74(18) . . . . ?
C1_2 Sn2 C1_5 C2_5 51.1(2) . . . . ?
C1_6 Sn2 C1_5 C2_5 -71.7(2) . . . . ?
Se1 Sn2 C1_5 C2_5 165.49(18) . . . . ?
C1_2 Sn2 C1_6 C4_6 171.27(18) . . . . ?
C1_5 Sn2 C1_6 C4_6 -68.7(2) . . . . ?
Se1 Sn2 C1_6 C4_6 53.4(2) . . . . ?
C1_2 Sn2 C1_6 C2_6 53.0(2) . . . . ?
C1_5 Sn2 C1_6 C2_6 173.06(17) . . . . ?
Se1 Sn2 C1_6 C2_6 -64.83(19) . . . . ?
C1_2 Sn2 C1_6 C3_6 -67.5(2) . . . . ?
C1_5 Sn2 C1_6 C3_6 52.6(2) . . . . ?
Se1 Sn2 C1_6 C3_6 174.73(17) . . . . ?
C3 Mo2 C1_8 C5_8 88.12(15) . . . . ?
C4 Mo2 C1_8 C5_8 -136.45(16) . . . . ?
C1_7 Mo2 C1_8 C5_8 4.10(19) . . . . ?
C2_8 Mo2 C1_8 C5_8 -113.54(19) . . . . ?
C4_8 Mo2 C1_8 C5_8 -36.93(14) . . . . ?
C3_8 Mo2 C1_8 C5_8 -77.14(15) . . . . ?
Sn3 Mo2 C1_8 C5_8 162.05(13) . . . . ?
C3 Mo2 C1_8 C2_8 -158.33(14) . . . . ?
C4 Mo2 C1_8 C2_8 -22.9(2) . . . . ?
C1_7 Mo2 C1_8 C2_8 117.65(16) . . . . ?
C5_8 Mo2 C1_8 C2_8 113.54(19) . . . . ?
C4_8 Mo2 C1_8 C2_8 76.61(15) . . . . ?
C3_8 Mo2 C1_8 C2_8 36.41(13) . . . . ?
Sn3 Mo2 C1_8 C2_8 -84.41(13) . . . . ?
C3 Mo2 C1_8 Sn4 -38.72(15) . . . . ?
C4 Mo2 C1_8 Sn4 96.70(17) . . . . ?
C1_7 Mo2 C1_8 Sn4 -122.74(14) . . . . ?
C2_8 Mo2 C1_8 Sn4 119.6(2) . . . . ?
C5_8 Mo2 C1_8 Sn4 -126.8(2) . . . . ?
C4_8 Mo2 C1_8 Sn4 -163.78(17) . . . . ?
C3_8 Mo2 C1_8 Sn4 156.02(17) . . . . ?
Sn3 Mo2 C1_8 Sn4 35.20(12) . . . . ?
C5_8 C1_8 C2_8 C3_8 0.1(3) . . . . ?
Sn4 C1_8 C2_8 C3_8 175.41(16) . . . . ?
Mo2 C1_8 C2_8 C3_8 -65.05(16) . . . . ?
C5_8 C1_8 C2_8 Mo2 65.13(15) . . . . ?
Sn4 C1_8 C2_8 Mo2 -119.54(15) . . . . ?
C3 Mo2 C2_8 C3_8 147.49(16) . . . . ?
C4 Mo2 C2_8 C3_8 -77.26(16) . . . . ?
C1_7 Mo2 C2_8 C3_8 16.8(2) . . . . ?
C1_8 Mo2 C2_8 C3_8 117.1(2) . . . . ?
C5_8 Mo2 C2_8 C3_8 78.31(16) . . . . ?
C4_8 Mo2 C2_8 C3_8 36.49(14) . . . . ?
Sn3 Mo2 C2_8 C3_8 -148.65(14) . . . . ?
C3 Mo2 C2_8 C1_8 30.37(19) . . . . ?
C4 Mo2 C2_8 C1_8 165.62(13) . . . . ?
C1_7 Mo2 C2_8 C1_8 -100.34(17) . . . . ?
C5_8 Mo2 C2_8 C1_8 -38.81(13) . . . . ?
C4_8 Mo2 C2_8 C1_8 -80.63(15) . . . . ?
C3_8 Mo2 C2_8 C1_8 -117.1(2) . . . . ?
Sn3 Mo2 C2_8 C1_8 94.23(12) . . . . ?
C1_8 C2_8 C3_8 C4_8 0.5(3) . . . . ?
Mo2 C2_8 C3_8 C4_8 -63.18(17) . . . . ?
C1_8 C2_8 C3_8 Mo2 63.65(16) . . . . ?
C3 Mo2 C3_8 C4_8 40.3(3) . . . . ?
C4 Mo2 C3_8 C4_8 -132.28(15) . . . . ?
C1_7 Mo2 C3_8 C4_8 -51.82(16) . . . . ?
C1_8 Mo2 C3_8 C4_8 79.40(15) . . . . ?
C2_8 Mo2 C3_8 C4_8 116.8(2) . . . . ?
C5_8 Mo2 C3_8 C4_8 37.42(14) . . . . ?
Sn3 Mo2 C3_8 C4_8 152.01(12) . . . . ?
C3 Mo2 C3_8 C2_8 -76.5(3) . . . . ?
C4 Mo2 C3_8 C2_8 110.94(15) . . . . ?
C1_7 Mo2 C3_8 C2_8 -168.59(15) . . . . ?
C1_8 Mo2 C3_8 C2_8 -37.38(14) . . . . ?
C5_8 Mo2 C3_8 C2_8 -79.35(15) . . . . ?
C4_8 Mo2 C3_8 C2_8 -116.8(2) . . . . ?
Sn3 Mo2 C3_8 C2_8 35.24(16) . . . . ?
C2_8 C3_8 C4_8 C5_8 -0.9(3) . . . . ?
Mo2 C3_8 C4_8 C5_8 -63.27(16) . . . . ?
C2_8 C3_8 C4_8 Mo2 62.41(16) . . . . ?
C3 Mo2 C4_8 C3_8 -161.58(15) . . . . ?
C4 Mo2 C4_8 C3_8 57.30(17) . . . . ?
C1_7 Mo2 C4_8 C3_8 129.79(16) . . . . ?
C1_8 Mo2 C4_8 C3_8 -79.45(15) . . . . ?
C2_8 Mo2 C4_8 C3_8 -37.15(14) . . . . ?
C5_8 Mo2 C4_8 C3_8 -116.7(2) . . . . ?
Sn3 Mo2 C4_8 C3_8 -45.89(19) . . . . ?
C3 Mo2 C4_8 C5_8 -44.84(19) . . . . ?
C4 Mo2 C4_8 C5_8 174.04(15) . . . . ?
C1_7 Mo2 C4_8 C5_8 -113.47(16) . . . . ?
C1_8 Mo2 C4_8 C5_8 37.29(14) . . . . ?
C2_8 Mo2 C4_8 C5_8 79.59(15) . . . . ?
C3_8 Mo2 C4_8 C5_8 116.7(2) . . . . ?
Sn3 Mo2 C4_8 C5_8 70.85(18) . . . . ?
C3_8 C4_8 C5_8 C1_8 0.9(3) . . . . ?
Mo2 C4_8 C5_8 C1_8 -63.65(16) . . . . ?
C3_8 C4_8 C5_8 Mo2 64.57(17) . . . . ?
C2_8 C1_8 C5_8 C4_8 -0.6(3) . . . . ?
Sn4 C1_8 C5_8 C4_8 -175.55(16) . . . . ?
Mo2 C1_8 C5_8 C4_8 64.45(16) . . . . ?
C2_8 C1_8 C5_8 Mo2 -65.05(15) . . . . ?
Sn4 C1_8 C5_8 Mo2 120.00(18) . . . . ?
C3 Mo2 C5_8 C4_8 144.78(16) . . . . ?
C4 Mo2 C5_8 C4_8 -12.1(3) . . . . ?
C1_7 Mo2 C5_8 C4_8 66.28(16) . . . . ?
C1_8 Mo2 C5_8 C4_8 -116.8(2) . . . . ?
C2_8 Mo2 C5_8 C4_8 -77.71(16) . . . . ?
C3_8 Mo2 C5_8 C4_8 -36.37(14) . . . . ?
Sn3 Mo2 C5_8 C4_8 -138.38(13) . . . . ?
C3 Mo2 C5_8 C1_8 -98.45(15) . . . . ?
C4 Mo2 C5_8 C1_8 104.6(2) . . . . ?
C1_7 Mo2 C5_8 C1_8 -176.95(14) . . . . ?
C2_8 Mo2 C5_8 C1_8 39.06(13) . . . . ?
C4_8 Mo2 C5_8 C1_8 116.8(2) . . . . ?
C3_8 Mo2 C5_8 C1_8 80.39(15) . . . . ?
Sn3 Mo2 C5_8 C1_8 -21.62(16) . . . . ?
C3 Mo2 Sn3 C1_9 -170.88(10) . . . . ?
C4 Mo2 Sn3 C1_9 -59.67(10) . . . . ?
C1_7 Mo2 Sn3 C1_9 -115.77(13) . . . . ?
C1_8 Mo2 Sn3 C1_9 86.71(9) . . . . ?
C2_8 Mo2 Sn3 C1_9 50.89(9) . . . . ?
C5_8 Mo2 Sn3 C1_9 99.12(10) . . . . ?
C4_8 Mo2 Sn3 C1_9 58.31(13) . . . . ?
C3_8 Mo2 Sn3 C1_9 31.52(10) . . . . ?
C3 Mo2 Sn3 C1_10 -38.54(11) . . . . ?
C4 Mo2 Sn3 C1_10 72.68(11) . . . . ?
C1_7 Mo2 Sn3 C1_10 16.57(13) . . . . ?
C1_8 Mo2 Sn3 C1_10 -140.95(10) . . . . ?
C2_8 Mo2 Sn3 C1_10 -176.76(10) . . . . ?
C5_8 Mo2 Sn3 C1_10 -128.54(11) . . . . ?
C4_8 Mo2 Sn3 C1_10 -169.35(14) . . . . ?
C3_8 Mo2 Sn3 C1_10 163.87(11) . . . . ?
C3 Mo2 Sn3 Se2 74.55(8) . . . . ?
C4 Mo2 Sn3 Se2 -174.23(8) . . . . ?
C1_7 Mo2 Sn3 Se2 129.67(10) . . . . ?
C1_8 Mo2 Sn3 Se2 -27.86(6) . . . . ?
C2_8 Mo2 Sn3 Se2 -63.67(6) . . . . ?
C5_8 Mo2 Sn3 Se2 -15.44(7) . . . . ?
C4_8 Mo2 Sn3 Se2 -56.25(11) . . . . ?
C3_8 Mo2 Sn3 Se2 -83.04(7) . . . . ?
C1_10 Sn3 C1_9 C4_9 -175.37(17) . . . . ?
Se2 Sn3 C1_9 C4_9 78.26(17) . . . . ?
Mo2 Sn3 C1_9 C4_9 -39.28(19) . . . . ?
C1_10 Sn3 C1_9 C2_9 65.63(18) . . . . ?
Se2 Sn3 C1_9 C2_9 -40.74(17) . . . . ?
Mo2 Sn3 C1_9 C2_9 -158.28(14) . . . . ?
C1_10 Sn3 C1_9 C3_9 -55.51(18) . . . . ?
Se2 Sn3 C1_9 C3_9 -161.88(15) . . . . ?
Mo2 Sn3 C1_9 C3_9 80.58(17) . . . . ?
C1_9 Sn3 C1_10 C2_10 -137.93(17) . . . . ?
Se2 Sn3 C1_10 C2_10 -30.99(18) . . . . ?
Mo2 Sn3 C1_10 C2_10 85.62(17) . . . . ?
C1_9 Sn3 C1_10 C3_10 -18.1(2) . . . . ?
Se2 Sn3 C1_10 C3_10 88.87(19) . . . . ?
Mo2 Sn3 C1_10 C3_10 -154.52(16) . . . . ?
C1_9 Sn3 C1_10 C4_10 102.0(2) . . . . ?
Se2 Sn3 C1_10 C4_10 -151.05(19) . . . . ?
Mo2 Sn3 C1_10 C4_10 -34.4(2) . . . . ?
C1_9 Sn3 Se2 Sn4 -107.45(6) . . . . ?
C1_10 Sn3 Se2 Sn4 140.65(7) . . . . ?
Mo2 Sn3 Se2 Sn4 17.235(11) . . . . ?
C5_8 C1_8 Sn4 C1_12 -4.1(2) . . . . ?
C2_8 C1_8 Sn4 C1_12 -178.22(18) . . . . ?
Mo2 C1_8 Sn4 C1_12 91.04(14) . . . . ?
C5_8 C1_8 Sn4 C1_11 121.1(2) . . . . ?
C2_8 C1_8 Sn4 C1_11 -53.1(2) . . . . ?
Mo2 C1_8 Sn4 C1_11 -143.81(12) . . . . ?
C5_8 C1_8 Sn4 Se2 -123.4(2) . . . . ?
C2_8 C1_8 Sn4 Se2 62.51(19) . . . . ?
Mo2 C1_8 Sn4 Se2 -28.22(13) . . . . ?
Sn3 Se2 Sn4 C1_8 1.65(7) . . . . ?
Sn3 Se2 Sn4 C1_12 -118.06(7) . . . . ?
Sn3 Se2 Sn4 C1_11 115.49(7) . . . . ?
C1_8 Sn4 C1_11 C3_11 -163.19(19) . . . . ?
C1_12 Sn4 C1_11 C3_11 -41.6(2) . . . . ?
Se2 Sn4 C1_11 C3_11 80.98(19) . . . . ?
C1_8 Sn4 C1_11 C4_11 76.11(18) . . . . ?
C1_12 Sn4 C1_11 C4_11 -162.34(16) . . . . ?
Se2 Sn4 C1_11 C4_11 -39.72(17) . . . . ?
C1_8 Sn4 C1_11 C2_11 -41.78(19) . . . . ?
C1_12 Sn4 C1_11 C2_11 79.77(19) . . . . ?
Se2 Sn4 C1_11 C2_11 -157.61(16) . . . . ?
C1_8 Sn4 C1_12 C2_12 -56.7(2) . . . . ?
C1_11 Sn4 C1_12 C2_12 -175.84(17) . . . . ?
Se2 Sn4 C1_12 C2_12 62.10(19) . . . . ?
C1_8 Sn4 C1_12 C4_12 -175.64(18) . . . . ?
C1_11 Sn4 C1_12 C4_12 65.2(2) . . . . ?
Se2 Sn4 C1_12 C4_12 -56.82(19) . . . . ?
C1_8 Sn4 C1_12 C3_12 63.6(2) . . . . ?
C1_11 Sn4 C1_12 C3_12 -55.5(2) . . . . ?
Se2 Sn4 C1_12 C3_12 -177.54(17) . . . . ?
